data_4115911
loop_
_publ_author_name
'Hiroyuki Furuta'
'Hiromitsu Maeda'
'Atsuhiro Osuka'

_publ_contact_author_address
;
    Department of Chemistry, graduate School of Science, Kyoto University,
Kyoto-606-8502, Japan
;
_publ_contact_author_email ' hfuruta@kuchem.kyoto-u.ac.jp '
_publ_contact_author_fax ' 81-75-753-3970 '
_publ_contact_author_name ' Hiroyuki Furuta'
_publ_contact_author_phone ' 81-75-753-4010 '
_publ_section_title
;
 Doubly N-Confused Porphyrin: A New Complexing Agent Capable of
 Stabilizing Higher Oxidation States
;
_journal_name_full 'Journal of the American Chemical Society'
_journal_page_first 803
_journal_page_last 807
_journal_paper_doi 10.1021/ja992679g
_journal_volume 122
_journal_year 2000
_chemical_formula_moiety 'C46 H14 F20 N4 O '
_chemical_formula_sum 'C46 H14 F20 N4 O'
_chemical_formula_weight 1018.61
_space_group_IT_number 14
_symmetry_cell_setting monoclinic
_symmetry_Int_Tables_number 14
_symmetry_space_group_name_Hall '-P 2yn'
_symmetry_space_group_name_H-M 'P 1 21/n 1'
_cell_angle_alpha 90
_cell_angle_beta 107
_cell_angle_gamma 90
_cell_formula_units_Z 4
_cell_length_a 18.685(3)
_cell_length_b 8.528(3)
_cell_length_c 27.886(4)
_cell_measurement_reflns_used 25
_cell_measurement_temperature 296.2
_cell_measurement_theta_max 12.5
_cell_measurement_theta_min 11.0
_cell_volume 4249.4(18)
_computing_cell_refinement 'MSC/AFC Diffractometer Control'
_computing_data_collection 'MSC/AFC Diffractometer Control'
_computing_data_reduction 'teXsan for Windows (MSC, 1997)'
_computing_publication_material 'teXsan for Windows (MSC, 1997)'
_computing_structure_refinement 'teXsan for Windows (MSC, 1997)'
_computing_structure_solution
;
SIR97 (Altomare, et. al. 1997)
;
_diffrn_ambient_temperature 296.2
_diffrn_measurement_device AFC7S
_diffrn_measurement_method \w-2\q
_diffrn_orient_matrix_UB_11 -0.05109
_diffrn_orient_matrix_UB_12 0.03812
_diffrn_orient_matrix_UB_13 -0.01904
_diffrn_orient_matrix_UB_21 0.01640
_diffrn_orient_matrix_UB_22 0.01056
_diffrn_orient_matrix_UB_23 -0.03090
_diffrn_orient_matrix_UB_31 -0.01605
_diffrn_orient_matrix_UB_32 -0.11039
_diffrn_orient_matrix_UB_33 -0.00952
_diffrn_radiation_detector 'scintillation counter'
_diffrn_radiation_monochromator graphite
_diffrn_radiation_source 'X-ray tube'
_diffrn_radiation_type 'Mo K\a'
_diffrn_radiation_wavelength 0.7107
_diffrn_reflns_av_R_equivalents 0.05573
_diffrn_reflns_av_sigmaI/netI 0.317
_diffrn_reflns_limit_h_max 24
_diffrn_reflns_limit_h_min 0
_diffrn_reflns_limit_k_max 0
_diffrn_reflns_limit_k_min -11
_diffrn_reflns_limit_l_max 34
_diffrn_reflns_limit_l_min -36
_diffrn_reflns_number 10711
_diffrn_reflns_reduction_process 'Lp corrections applied'
_diffrn_reflns_theta_max 27.50
_diffrn_reflns_theta_min 2.51
_diffrn_standards_decay_% -0.20
_diffrn_standards_interval_count 150
_diffrn_standards_number 3
_exptl_absorpt_coefficient_mu 0.158
_exptl_absorpt_correction_type none
_exptl_crystal_colour violet
_exptl_crystal_density_diffrn 1.593
_exptl_crystal_description prismatic
_exptl_crystal_F_000 2024.00
_exptl_crystal_size_max 0.30
_exptl_crystal_size_mid 0.20
_exptl_crystal_size_min 0.05
_refine_diff_density_max 0.28
_refine_diff_density_min -0.28
_refine_ls_extinction_method none
_refine_ls_goodness_of_fit_all 1.834
_refine_ls_goodness_of_fit_ref 1.830
_refine_ls_hydrogen_treatment noref
_refine_ls_matrix_type full
_refine_ls_number_constraints 0
_refine_ls_number_parameters 640
_refine_ls_number_reflns 2771
_refine_ls_number_restraints 0
_refine_ls_R_factor_all 0.0620
_refine_ls_R_factor_gt 0.0620
_refine_ls_shift/su_max 0.0000
_refine_ls_shift/su_mean 0.0003
_refine_ls_structure_factor_coef F
_refine_ls_weighting_details 'w = 1/[\s^2^(Fo) + 0.00000|Fo|^2^]'
_refine_ls_weighting_scheme sigma
_refine_ls_wR_factor_all 0.0560
_refine_ls_wR_factor_ref 0.0560
_reflns_number_gt 2771
_reflns_number_total 10399
_reflns_threshold_expression I>2.00\s(I)
_cod_data_source_file ja992679g_2.cif
_cod_data_source_block '_master_file_afc7*.xtl____'
_cod_original_cell_volume 4246(2)
_cod_original_sg_symbol_H-M 'P 21/n '
_cod_original_formula_sum 'C46 H14 F20 N4 O '
_cod_database_code 4115911

loop_
_symmetry_equiv_pos_as_xyz
'   +x,   +y,   +z'
1/2-x,1/2+y,1/2-z
'   -x,   -y,   -z'
1/2+x,1/2-y,1/2+z

loop_
_atom_site_label
_atom_site_fract_x
_atom_site_fract_y
_atom_site_fract_z
_atom_site_U_iso_or_equiv
_atom_site_occupancy
_atom_site_adp_type
_atom_site_calc_flag
F(1) 0.2076(2) 0.6328(5) 0.6490(1) 0.067(1) 1.000 Uani d
F(2) 0.0616(2) 0.6786(6) 0.6363(2) 0.103(2) 1.000 Uani d
F(3) 0.0003(2) 0.5959(6) 0.7091(2) 0.106(2) 1.000 Uani d
F(4) 0.0855(2) 0.4578(5) 0.7941(2) 0.088(2) 1.000 Uani d
F(5) 0.2311(2) 0.4129(5) 0.8084(1) 0.062(1) 1.000 Uani d
F(6) 0.5056(3) 0.5818(6) 0.9547(1) 0.095(2) 1.000 Uani d
F(7) 0.5350(4) 0.7787(8) 1.0318(2) 0.164(3) 1.000 Uani d
F(8) 0.6119(3) 1.0422(8) 1.0315(2) 0.181(3) 1.000 Uani d
F(9) 0.6569(4) 1.1133(8) 0.9501(3) 0.198(4) 1.000 Uani d
F(10) 0.6278(3) 0.9169(6) 0.8717(2) 0.114(2) 1.000 Uani d
F(11) 0.7932(2) 0.4051(5) 0.7288(2) 0.073(2) 1.000 Uani d
F(12) 0.9353(2) 0.3091(6) 0.7537(2) 0.101(2) 1.000 Uani d
F(13) 0.9900(2) 0.1216(6) 0.8347(2) 0.108(2) 1.000 Uani d
F(14) 0.8992(2) 0.0203(6) 0.8879(2) 0.103(2) 1.000 Uani d
F(15) 0.7557(2) 0.1111(5) 0.8619(1) 0.072(1) 1.000 Uani d
F(16) 0.4799(3) -0.0823(5) 0.6251(2) 0.099(2) 1.000 Uani d
F(17) 0.4418(3) -0.2186(7) 0.5354(2) 0.150(3) 1.000 Uani d
F(18) 0.3830(3) -0.0441(8) 0.4527(2) 0.162(3) 1.000 Uani d
F(19) 0.3627(3) 0.2682(8) 0.4612(2) 0.172(3) 1.000 Uani d
F(20) 0.4011(3) 0.4045(7) 0.5522(2) 0.113(2) 1.000 Uani d
O(1) 0.2985(2) 0.1514(5) 0.6036(1) 0.048(1) 1.000 Uani d
N(1) 0.2791(2) 0.3174(6) 0.6657(2) 0.037(1) 1.000 Uani d
N(2) 0.3483(2) 0.6775(6) 0.8096(2) 0.039(2) 1.000 Uani d
N(3) 0.5985(2) 0.4593(6) 0.8132(2) 0.040(2) 1.000 Uani d
N(4) 0.5664(2) 0.3038(6) 0.7181(2) 0.039(2) 1.000 Uani d
C(1) 0.4004(3) 0.3015(7) 0.6586(2) 0.035(2) 1.000 Uani d
C(2) 0.3211(3) 0.2528(7) 0.6405(2) 0.037(2) 1.000 Uani d
C(3) 0.3284(3) 0.4140(7) 0.7014(2) 0.032(2) 1.000 Uani d
C(4) 0.3065(3) 0.4967(7) 0.7372(2) 0.037(2) 1.000 Uani d
C(5) 0.3615(3) 0.5557(7) 0.7805(2) 0.035(2) 1.000 Uani d
C(6) 0.4127(3) 0.7166(7) 0.8444(2) 0.039(2) 1.000 Uani d
C(7) 0.4706(3) 0.6207(7) 0.8388(2) 0.035(2) 1.000 Uani d
C(8) 0.5487(3) 0.6308(7) 0.8669(2) 0.039(2) 1.000 Uani d
C(9) 0.6064(3) 0.5536(7) 0.8562(2) 0.037(2) 1.000 Uani d
C(10) 0.6838(3) 0.5570(8) 0.8870(2) 0.050(2) 1.000 Uani d
C(11) 0.7215(3) 0.4674(8) 0.8637(2) 0.051(2) 1.000 Uani d
C(12) 0.6690(3) 0.4078(8) 0.8176(2) 0.042(2) 1.000 Uani d
C(13) 0.6883(3) 0.3147(7) 0.7813(2) 0.042(2) 1.000 Uani d
C(14) 0.6425(3) 0.2722(8) 0.7350(2) 0.044(2) 1.000 Uani d
C(15) 0.6602(3) 0.1912(8) 0.6953(2) 0.047(2) 1.000 Uani d
C(16) 0.5974(3) 0.1768(8) 0.6564(2) 0.052(2) 1.000 Uani d
C(17) 0.5350(3) 0.2442(8) 0.6704(2) 0.039(2) 1.000 Uani d
C(18) 0.4605(3) 0.2435(8) 0.6418(2) 0.039(2) 1.000 Uani d
C(19) 0.4027(3) 0.4051(7) 0.6963(2) 0.035(2) 1.000 Uani d
C(20) 0.4362(3) 0.5177(7) 0.8004(2) 0.039(2) 1.000 Uani d
C(21) 0.2262(3) 0.5238(8) 0.7304(2) 0.039(2) 1.000 Uani d
C(22) 0.1797(3) 0.5894(8) 0.6862(2) 0.050(2) 1.000 Uani d
C(23) 0.1032(4) 0.6152(9) 0.6794(3) 0.061(2) 1.000 Uani d
C(24) 0.0727(4) 0.573(1) 0.7149(3) 0.069(3) 1.000 Uani d
C(25) 0.1149(4) 0.5038(9) 0.7591(3) 0.060(3) 1.000 Uani d
C(26) 0.1912(3) 0.4836(8) 0.7653(2) 0.046(2) 1.000 Uani d
C(27) 0.5675(3) 0.7411(9) 0.9109(2) 0.046(2) 1.000 Uani d
C(28) 0.5445(4) 0.714(1) 0.9519(3) 0.062(3) 1.000 Uani d
C(29) 0.5590(5) 0.812(1) 0.9929(3) 0.094(4) 1.000 Uani d
C(30) 0.5960(6) 0.944(2) 0.9913(4) 0.115(5) 1.000 Uani d
C(31) 0.6214(5) 0.980(1) 0.9515(5) 0.111(4) 1.000 Uani d
C(32) 0.6041(4) 0.879(1) 0.9107(3) 0.083(3) 1.000 Uani d
C(33) 0.7686(3) 0.2614(8) 0.7939(2) 0.041(2) 1.000 Uani d
C(34) 0.8170(4) 0.3076(8) 0.7677(3) 0.051(2) 1.000 Uani d
C(35) 0.8913(4) 0.260(1) 0.7819(3) 0.066(3) 1.000 Uani d
C(36) 0.9185(4) 0.164(1) 0.8216(4) 0.074(3) 1.000 Uani d
C(37) 0.8731(4) 0.1152(9) 0.8493(3) 0.065(3) 1.000 Uani d
C(38) 0.7998(4) 0.1645(8) 0.8357(2) 0.050(2) 1.000 Uani d
C(39) 0.4437(3) 0.1663(9) 0.5911(2) 0.048(2) 1.000 Uani d
C(40) 0.4519(4) 0.009(1) 0.5850(3) 0.063(3) 1.000 Uani d
C(41) 0.4317(4) -0.062(1) 0.5388(4) 0.091(4) 1.000 Uani d
C(42) 0.4016(5) 0.026(2) 0.4971(3) 0.100(4) 1.000 Uani d
C(43) 0.3927(5) 0.182(1) 0.5014(3) 0.097(4) 1.000 Uani d
C(44) 0.4127(4) 0.251(1) 0.5486(3) 0.071(3) 1.000 Uani d
C(45) 0.2194(3) 0.1212(9) 0.5840(2) 0.063(2) 1.000 Uani d
C(46) 0.2063(4) 0.032(1) 0.5370(3) 0.147(5) 1.000 Uani d
H(1) 0.3009 0.7262 0.8056 0.049 1.000 Uiso c
H(2) 0.4175 0.7963 0.8687 0.044 1.000 Uiso c
H(3) 0.7043 0.6194 0.9175 0.058 1.000 Uiso c
H(4) 0.7737 0.4436 0.8760 0.061 1.000 Uiso c
H(5) 0.7079 0.1527 0.6959 0.053 1.000 Uiso c
H(6) 0.5940 0.1290 0.6233 0.063 1.000 Uiso c
H(7) 0.4468 0.4657 0.7159 0.040 1.000 Uiso c
H(8) 0.4610 0.4364 0.7887 0.048 1.000 Uiso c
H(9) 0.5384 0.3589 0.7377 0.045 1.000 Uiso c
H(10) 0.2011 0.0660 0.6082 0.075 1.000 Uiso c
H(11) 0.1912 0.2129 0.5741 0.075 1.000 Uiso c
H(12) 0.1930 -0.0871 0.5468 0.155 1.000 Uiso c
H(13) 0.1666 0.0568 0.5121 0.155 1.000 Uiso c
H(14) 0.2506 0.0106 0.5292 0.155 1.000 Uiso c

loop_
_atom_site_aniso_label
_atom_site_aniso_U_11
_atom_site_aniso_U_22
_atom_site_aniso_U_33
_atom_site_aniso_U_12
_atom_site_aniso_U_13
_atom_site_aniso_U_23
F(1) 0.077(3) 0.085(3) 0.041(2) 0.011(2) 0.022(2) 0.007(2)
F(2) 0.064(3) 0.139(5) 0.083(3) 0.039(3) -0.011(2) -0.003(3)
F(3) 0.026(2) 0.146(5) 0.139(4) 0.012(3) 0.014(2) -0.045(4)
F(4) 0.068(3) 0.115(4) 0.103(3) -0.024(3) 0.059(3) -0.026(3)
F(5) 0.058(2) 0.078(3) 0.059(2) -0.005(2) 0.032(2) 0.005(2)
F(6) 0.134(4) 0.106(4) 0.053(3) -0.004(3) 0.038(3) -0.000(3)
F(7) 0.216(7) 0.220(7) 0.060(3) 0.039(6) 0.049(4) -0.036(4)
F(8) 0.192(6) 0.196(7) 0.138(5) -0.011(5) 0.022(4) -0.132(5)
F(9) 0.192(7) 0.131(6) 0.270(9) -0.086(5) 0.066(6) -0.121(6)
F(10) 0.119(4) 0.103(4) 0.139(5) -0.048(3) 0.068(4) -0.026(4)
F(11) 0.061(3) 0.083(3) 0.086(3) -0.007(2) 0.038(2) 0.003(3)
F(12) 0.052(3) 0.127(4) 0.145(4) -0.020(3) 0.059(3) -0.038(3)
F(13) 0.035(2) 0.115(4) 0.155(4) 0.025(3) 0.002(3) -0.050(3)
F(14) 0.084(3) 0.111(4) 0.083(3) 0.046(3) -0.023(3) -0.008(3)
F(15) 0.062(3) 0.088(3) 0.061(3) 0.008(3) 0.011(2) 0.006(2)
F(16) 0.128(4) 0.065(3) 0.091(4) 0.020(3) 0.012(3) -0.009(3)
F(17) 0.154(5) 0.139(5) 0.140(5) 0.016(4) 0.015(4) -0.094(5)
F(18) 0.112(4) 0.304(9) 0.064(3) 0.012(5) 0.016(3) -0.093(5)
F(19) 0.186(6) 0.270(8) 0.045(3) 0.026(6) 0.012(3) 0.048(4)
F(20) 0.146(5) 0.112(4) 0.074(3) 0.022(4) 0.019(3) 0.039(3)
O(1) 0.038(2) 0.069(3) 0.039(2) -0.008(2) 0.012(2) -0.021(2)
N(1) 0.027(3) 0.048(4) 0.035(3) -0.005(3) 0.009(2) -0.007(3)
N(2) 0.026(3) 0.046(4) 0.044(3) 0.008(3) 0.008(2) -0.004(3)
N(3) 0.017(2) 0.067(4) 0.036(3) 0.004(3) 0.007(2) -0.008(3)
N(4) 0.023(3) 0.061(4) 0.032(3) 0.003(3) 0.007(2) -0.016(3)
C(1) 0.019(3) 0.051(4) 0.031(3) -0.002(3) 0.001(3) 0.003(3)
C(2) 0.037(4) 0.041(4) 0.035(3) 0.005(3) 0.012(3) 0.004(3)
C(3) 0.016(3) 0.044(4) 0.034(3) -0.000(3) 0.006(2) -0.002(3)
C(4) 0.029(3) 0.048(4) 0.034(4) -0.006(3) 0.010(3) -0.007(3)
C(5) 0.031(3) 0.037(4) 0.037(4) 0.003(3) 0.014(3) -0.003(3)
C(6) 0.038(4) 0.042(4) 0.033(3) 0.002(3) 0.007(3) -0.005(3)
C(7) 0.032(3) 0.036(4) 0.039(4) 0.009(3) 0.012(3) -0.003(3)
C(8) 0.036(3) 0.050(5) 0.030(3) 0.002(3) 0.007(3) -0.006(3)
C(9) 0.022(3) 0.052(4) 0.033(4) 0.001(3) 0.003(3) -0.005(3)
C(10) 0.032(3) 0.076(6) 0.042(4) -0.003(4) 0.013(3) -0.016(4)
C(11) 0.032(4) 0.060(5) 0.055(4) 0.003(3) 0.003(3) -0.012(4)
C(12) 0.031(3) 0.054(5) 0.040(4) -0.006(3) 0.009(3) -0.004(4)
C(13) 0.033(4) 0.051(5) 0.047(4) 0.006(3) 0.020(3) 0.001(4)
C(14) 0.029(3) 0.064(5) 0.040(4) 0.008(3) 0.013(3) -0.002(4)
C(15) 0.034(4) 0.068(5) 0.043(4) 0.004(4) 0.018(3) -0.021(4)
C(16) 0.045(4) 0.072(5) 0.044(4) 0.002(4) 0.019(3) -0.011(4)
C(17) 0.038(4) 0.059(5) 0.026(3) -0.007(3) 0.018(3) -0.004(3)
C(18) 0.038(4) 0.052(4) 0.028(3) -0.006(3) 0.013(3) -0.001(3)
C(19) 0.029(3) 0.042(4) 0.036(3) -0.006(3) 0.011(3) -0.004(3)
C(20) 0.028(3) 0.050(5) 0.038(4) 0.002(3) 0.011(3) -0.011(3)
C(21) 0.028(3) 0.053(5) 0.040(4) -0.002(3) 0.016(3) -0.013(3)
C(22) 0.035(4) 0.061(5) 0.050(4) 0.001(4) 0.004(3) -0.022(4)
C(23) 0.042(4) 0.076(6) 0.051(5) 0.012(4) -0.009(4) -0.013(4)
C(24) 0.035(4) 0.088(7) 0.081(6) 0.004(4) 0.013(4) -0.033(5)
C(25) 0.038(4) 0.078(6) 0.073(5) -0.013(4) 0.031(4) -0.022(5)
C(26) 0.033(4) 0.055(5) 0.047(4) 0.000(3) 0.005(3) -0.006(4)
C(27) 0.028(3) 0.056(5) 0.045(4) 0.005(3) -0.002(3) -0.018(4)
C(28) 0.060(5) 0.072(6) 0.049(5) 0.005(4) 0.010(4) -0.012(5)
C(29) 0.096(7) 0.14(1) 0.044(5) 0.017(7) 0.013(5) -0.034(6)
C(30) 0.080(8) 0.13(1) 0.11(1) 0.013(7) -0.008(6) -0.086(9)
C(31) 0.085(7) 0.101(9) 0.14(1) -0.031(6) 0.029(7) -0.075(9)
C(32) 0.064(5) 0.090(8) 0.093(7) -0.018(5) 0.023(5) -0.043(6)
C(33) 0.026(3) 0.047(5) 0.046(4) 0.002(3) 0.004(3) -0.015(4)
C(34) 0.041(4) 0.052(5) 0.061(5) -0.003(4) 0.018(4) -0.018(4)
C(35) 0.038(4) 0.077(6) 0.094(6) -0.013(4) 0.036(4) -0.032(5)
C(36) 0.039(5) 0.061(6) 0.115(8) 0.005(4) 0.013(5) -0.042(6)
C(37) 0.053(5) 0.056(5) 0.077(6) 0.027(4) 0.005(4) -0.002(5)
C(38) 0.044(4) 0.047(5) 0.059(5) 0.006(4) 0.014(4) -0.008(4)
C(39) 0.030(3) 0.075(6) 0.040(4) 0.000(4) 0.011(3) -0.013(4)
C(40) 0.061(5) 0.079(7) 0.046(5) 0.005(5) 0.010(4) -0.017(5)
C(41) 0.066(6) 0.118(9) 0.082(7) -0.001(6) 0.011(5) -0.058(7)
C(42) 0.061(6) 0.20(1) 0.044(6) -0.009(8) 0.017(5) -0.050(8)
C(43) 0.070(6) 0.16(1) 0.037(5) -0.001(7) -0.015(4) 0.007(7)
C(44) 0.070(5) 0.105(8) 0.032(5) 0.012(5) 0.007(4) 0.010(5)
C(45) 0.039(4) 0.092(6) 0.047(4) -0.010(4) -0.003(3) -0.012(4)
C(46) 0.080(7) 0.22(1) 0.127(8) -0.037(7) 0.008(6) -0.124(9)

loop_
_atom_type_symbol
_atom_type_oxidation_number
_atom_type_number_in_cell
_atom_type_scat_dispersion_real
_atom_type_scat_dispersion_imag
_atom_type_scat_source
C 0 184 0.002 0.002
;International Tables for Crystallography
(1992, Vol. C, Table 6.1.1.2)
;
H 0 56 0.000 0.000
;International Tables for Crystallography
(1992, Vol. C, Table 6.1.1.2)
;
N 0 16 0.004 0.003
;International Tables for Crystallography
(1992, Vol. C, Table 6.1.1.2)
;
O 0 4 0.008 0.006
;International Tables for Crystallography
(1992, Vol. C, Table 6.1.1.2)
;
F 0 80 0.014 0.010
;International Tables for Crystallography
(1992, Vol. C, Table 6.1.1.2)
;

loop_
_geom_angle_atom_site_label_1
_geom_angle_atom_site_label_2
_geom_angle_atom_site_label_3
_geom_angle
_geom_angle_publ_flag
C(2) O(1) C(45) 118.1(6) ?
C(2) N(1) C(3) 104.7(6) ?
C(5) N(2) C(6) 109.4(6) ?
C(5) N(2) H(1) 125.2 no
C(6) N(2) H(1) 125.4 no
C(9) N(3) C(12) 104.5(6) ?
C(14) N(4) C(17) 111.0(6) ?
C(14) N(4) H(9) 124.5 no
C(17) N(4) H(9) 124.5 no
C(2) C(1) C(18) 126.8(7) ?
C(2) C(1) C(19) 104.2(6) ?
C(18) C(1) C(19) 128.9(7) ?
O(1) C(2) N(1) 125.9(7) ?
O(1) C(2) C(1) 120.7(7) ?
N(1) C(2) C(1) 113.3(7) ?
N(1) C(3) C(4) 122.7(6) ?
N(1) C(3) C(19) 110.4(6) ?
C(4) C(3) C(19) 126.9(7) ?
C(3) C(4) C(5) 120.0(7) ?
C(3) C(4) C(21) 119.7(6) ?
C(5) C(4) C(21) 120.4(7) ?
N(2) C(5) C(4) 123.5(7) ?
N(2) C(5) C(20) 105.9(7) ?
C(4) C(5) C(20) 130.4(8) ?
N(2) C(6) C(7) 109.4(7) ?
N(2) C(6) H(2) 124.8 no
C(7) C(6) H(2) 125.9 no
C(6) C(7) C(8) 126.6(7) ?
C(6) C(7) C(20) 104.9(6) ?
C(8) C(7) C(20) 128.4(7) ?
C(7) C(8) C(9) 126.1(7) ?
C(7) C(8) C(27) 115.9(7) ?
C(9) C(8) C(27) 118.0(7) ?
N(3) C(9) C(8) 124.5(6) ?
N(3) C(9) C(10) 110.5(6) ?
C(8) C(9) C(10) 125.0(7) ?
C(9) C(10) C(11) 106.1(7) ?
C(9) C(10) H(3) 126.4 no
C(11) C(10) H(3) 127.4 no
C(10) C(11) C(12) 108.4(7) ?
C(10) C(11) H(4) 125.2 no
C(12) C(11) H(4) 126.4 no
N(3) C(12) C(11) 110.5(7) ?
N(3) C(12) C(13) 124.1(7) ?
C(11) C(12) C(13) 125.3(7) ?
C(12) C(13) C(14) 127.1(7) ?
C(12) C(13) C(33) 116.7(7) ?
C(14) C(13) C(33) 116.1(7) ?
N(4) C(14) C(13) 124.1(7) ?
N(4) C(14) C(15) 106.3(7) ?
C(13) C(14) C(15) 129.6(7) ?
C(14) C(15) C(16) 108.9(7) ?
C(14) C(15) H(5) 126.0 no
C(16) C(15) H(5) 125.1 no
C(15) C(16) C(17) 109.0(7) ?
C(15) C(16) H(6) 126.0 no
C(17) C(16) H(6) 125.0 no
N(4) C(17) C(16) 104.8(6) ?
N(4) C(17) C(18) 128.7(7) ?
C(16) C(17) C(18) 126.5(7) ?
C(1) C(18) C(17) 124.5(7) ?
C(1) C(18) C(39) 119.5(6) ?
C(17) C(18) C(39) 115.9(7) ?
C(1) C(19) C(3) 107.4(6) ?
C(1) C(19) H(7) 126.6 no
C(3) C(19) H(7) 126.0 no
C(5) C(20) C(7) 110.2(7) ?
C(5) C(20) H(8) 125.2 no
C(7) C(20) H(8) 124.6 no
C(4) C(21) C(22) 121.4(7) ?
C(4) C(21) C(26) 123.4(8) ?
C(22) C(21) C(26) 115.1(7) ?
F(1) C(22) C(21) 120.6(7) ?
F(1) C(22) C(23) 117.7(8) ?
C(21) C(22) C(23) 121.7(9) ?
F(2) C(23) C(22) 119(1) ?
F(2) C(23) C(24) 121.0(9) ?
C(22) C(23) C(24) 120.1(9) ?
F(3) C(24) C(23) 121(1) ?
F(3) C(24) C(25) 118(1) ?
C(23) C(24) C(25) 121.5(9) ?
F(4) C(25) C(24) 122.4(9) ?
F(4) C(25) C(26) 120.3(9) ?
C(24) C(25) C(26) 117.2(9) ?
F(5) C(26) C(21) 119.3(7) ?
F(5) C(26) C(25) 116.2(8) ?
C(21) C(26) C(25) 124.4(8) ?
C(8) C(27) C(28) 121.8(9) ?
C(8) C(27) C(32) 122.3(9) ?
C(28) C(27) C(32) 116(1) ?
F(6) C(28) C(27) 119.9(9) ?
F(6) C(28) C(29) 116(1) ?
C(27) C(28) C(29) 124(1) ?
F(7) C(29) C(28) 121(1) ?
F(7) C(29) C(30) 121(1) ?
C(28) C(29) C(30) 118(1) ?
F(8) C(30) C(29) 119(2) ?
F(8) C(30) C(31) 120(2) ?
C(29) C(30) C(31) 122(1) ?
F(9) C(31) C(30) 121(2) ?
F(9) C(31) C(32) 121(2) ?
C(30) C(31) C(32) 118(1) ?
F(10) C(32) C(27) 120(1) ?
F(10) C(32) C(31) 118(1) ?
C(27) C(32) C(31) 122(1) ?
C(13) C(33) C(34) 123.8(8) ?
C(13) C(33) C(38) 120.7(8) ?
C(34) C(33) C(38) 115.5(8) ?
F(11) C(34) C(33) 119.7(8) ?
F(11) C(34) C(35) 118.7(9) ?
C(33) C(34) C(35) 122(1) ?
F(12) C(35) C(34) 118(1) ?
F(12) C(35) C(36) 121(1) ?
C(34) C(35) C(36) 121(1) ?
F(13) C(36) C(35) 120(1) ?
F(13) C(36) C(37) 120(1) ?
C(35) C(36) C(37) 120(1) ?
F(14) C(37) C(36) 120(1) ?
F(14) C(37) C(38) 121(1) ?
C(36) C(37) C(38) 119(1) ?
F(15) C(38) C(33) 118.9(8) ?
F(15) C(38) C(37) 118.1(9) ?
C(33) C(38) C(37) 122.9(9) ?
C(18) C(39) C(40) 123.0(9) ?
C(18) C(39) C(44) 120(1) ?
C(40) C(39) C(44) 117(1) ?
F(16) C(40) C(39) 119.9(9) ?
F(16) C(40) C(41) 118(1) ?
C(39) C(40) C(41) 122(1) ?
F(17) C(41) C(40) 119(1) ?
F(17) C(41) C(42) 121(1) ?
C(40) C(41) C(42) 120(1) ?
F(18) C(42) C(41) 118(2) ?
F(18) C(42) C(43) 122(2) ?
C(41) C(42) C(43) 120(1) ?
F(19) C(43) C(42) 120(1) ?
F(19) C(43) C(44) 120(2) ?
C(42) C(43) C(44) 120(1) ?
F(20) C(44) C(39) 119(1) ?
F(20) C(44) C(43) 119(1) ?
C(39) C(44) C(43) 122(1) ?
O(1) C(45) C(46) 108.1(8) ?
O(1) C(45) H(10) 111.0 no
O(1) C(45) H(11) 112.7 no
C(46) C(45) H(10) 111.9 no
C(46) C(45) H(11) 103.6 no
H(10) C(45) H(11) 109.3 no
C(45) C(46) H(12) 104.1 no
C(45) C(46) H(13) 117.4 no
C(45) C(46) H(14) 112.5 no
H(12) C(46) H(13) 102.5 no
H(12) C(46) H(14) 99.0 no
H(13) C(46) H(14) 117.6 no

loop_
_geom_bond_atom_site_label_1
_geom_bond_atom_site_label_2
_geom_bond_distance
_geom_bond_publ_flag
F(1) C(22) 1.342(9) ?
F(2) C(23) 1.339(9) ?
F(3) C(24) 1.330(9) ?
F(4) C(25) 1.313(9) ?
F(5) C(26) 1.355(9) ?
F(6) C(28) 1.35(1) ?
F(7) C(29) 1.32(1) ?
F(8) C(30) 1.36(1) ?
F(9) C(31) 1.32(2) ?
F(10) C(32) 1.33(1) ?
F(11) C(34) 1.33(1) ?
F(12) C(35) 1.36(1) ?
F(13) C(36) 1.33(1) ?
F(14) C(37) 1.32(1) ?
F(15) C(38) 1.331(9) ?
F(16) C(40) 1.33(1) ?
F(17) C(41) 1.36(1) ?
F(18) C(42) 1.33(1) ?
F(19) C(43) 1.32(1) ?
F(20) C(44) 1.34(1) ?
O(1) C(2) 1.316(9) ?
O(1) C(45) 1.441(9) ?
N(1) C(2) 1.318(9) ?
N(1) C(3) 1.408(9) ?
N(2) C(5) 1.386(9) ?
N(2) C(6) 1.347(9) ?
N(2) H(1) 0.95 no
N(3) C(9) 1.414(9) ?
N(3) C(12) 1.359(9) ?
N(4) C(14) 1.385(8) ?
N(4) C(17) 1.383(9) ?
N(4) H(9) 0.98 no
C(1) C(2) 1.48(1) ?
C(1) C(18) 1.43(1) ?
C(1) C(19) 1.36(1) ?
C(3) C(4) 1.378(9) ?
C(3) C(19) 1.438(9) ?
C(4) C(5) 1.427(9) ?
C(4) C(21) 1.475(9) ?
C(5) C(20) 1.379(9) ?
C(6) C(7) 1.401(9) ?
C(6) H(2) 0.94 no
C(7) C(8) 1.440(9) ?
C(7) C(20) 1.39(1) ?
C(8) C(9) 1.369(9) ?
C(8) C(27) 1.50(1) ?
C(9) C(10) 1.450(9) ?
C(10) C(11) 1.33(1) ?
C(10) H(3) 0.98 no
C(11) C(12) 1.46(1) ?
C(11) H(4) 0.96 no
C(12) C(13) 1.41(1) ?
C(13) C(14) 1.37(1) ?
C(13) C(33) 1.51(1) ?
C(14) C(15) 1.42(1) ?
C(15) C(16) 1.35(1) ?
C(15) H(5) 0.95 no
C(16) C(17) 1.45(1) ?
C(16) H(6) 0.99 no
C(17) C(18) 1.385(9) ?
C(18) C(39) 1.51(1) ?
C(19) H(7) 0.99 no
C(20) H(8) 0.94 no
C(21) C(22) 1.40(1) ?
C(21) C(26) 1.37(1) ?
C(22) C(23) 1.40(1) ?
C(23) C(24) 1.33(1) ?
C(24) C(25) 1.38(1) ?
C(25) C(26) 1.40(1) ?
C(27) C(28) 1.35(1) ?
C(27) C(32) 1.36(1) ?
C(28) C(29) 1.38(1) ?
C(29) C(30) 1.33(2) ?
C(30) C(31) 1.36(2) ?
C(31) C(32) 1.39(2) ?
C(33) C(34) 1.38(1) ?
C(33) C(38) 1.41(1) ?
C(34) C(35) 1.39(1) ?
C(35) C(36) 1.35(1) ?
C(36) C(37) 1.37(1) ?
C(37) C(38) 1.37(1) ?
C(39) C(40) 1.37(1) ?
C(39) C(44) 1.36(1) ?
C(40) C(41) 1.37(1) ?
C(41) C(42) 1.36(2) ?
C(42) C(43) 1.35(2) ?
C(43) C(44) 1.39(1) ?
C(45) C(46) 1.47(1) ?
C(45) H(10) 0.96 no
C(45) H(11) 0.94 no
C(46) H(12) 1.10 no
C(46) H(13) 0.88 no
C(46) H(14) 0.93 no

loop_
_geom_contact_atom_site_label_1
_geom_contact_atom_site_label_2
_geom_contact_distance
_geom_contact_site_symmetry_2
_geom_contact_publ_flag
F(1) F(5) 2.761(7) 2_556 no
F(1) F(8) 3.57(1) 4_464 no
F(2) F(7) 2.831(8) 4_464 no
F(2) C(20) 3.38(1) 2_556 no
F(3) H(9) 2.8958 2_556 no
F(3) H(8) 2.9884 2_556 no
F(3) F(12) 3.145(9) 1_455 no
F(3) F(10) 3.155(9) 2_546 no
F(3) N(4) 3.211(8) 2_556 no
F(3) N(3) 3.566(9) 2_556 no
F(4) F(16) 2.883(8) 2_556 no
F(4) F(12) 2.982(7) 1_455 no
F(4) C(1) 3.19(1) 2_556 no
F(4) C(18) 3.282(9) 2_556 no
F(4) C(2) 3.290(9) 2_556 no
F(4) O(1) 3.453(8) 2_556 no
F(5) H(10) 2.6424 2_556 no
F(5) C(22) 3.20(1) 2_546 no
F(5) O(1) 3.358(7) 2_556 no
F(5) C(45) 3.37(1) 2_556 no
F(5) C(2) 3.494(9) 2_556 no
F(5) N(1) 3.541(8) 2_556 no
F(6) F(6) 2.95(1) 3_667 no
F(6) F(7) 3.21(1) 3_667 no
F(7) F(8) 3.18(1) 3_677 no
F(7) C(30) 3.32(2) 3_677 no
F(8) H(11) 2.6329 4_565 no
F(8) C(29) 3.30(1) 3_677 no
F(8) C(45) 3.56(1) 4_565 no
F(9) F(15) 3.48(1) 1_565 no
F(10) F(15) 2.987(8) 1_565 no
F(10) F(12) 3.470(9) 2_656 no
F(10) F(11) 3.534(8) 2_656 no
F(11) H(5) 2.9814 2_656 no
F(11) F(15) 2.993(8) 2_656 no
F(11) C(38) 3.05(1) 2_656 no
F(11) C(15) 3.18(1) 2_656 no
F(11) C(33) 3.25(1) 2_656 no
F(11) C(14) 3.40(1) 2_656 no
F(11) C(13) 3.53(1) 2_656 no
F(12) F(16) 3.411(9) 2_656 no
F(12) N(3) 3.476(9) 2_646 no
F(13) H(7) 2.4757 2_646 no
F(13) F(16) 2.753(9) 2_656 no
F(13) H(9) 2.9564 2_646 no
F(13) C(19) 3.032(9) 2_646 no
F(13) N(4) 3.116(9) 2_646 no
F(13) C(17) 3.25(1) 2_646 no
F(13) C(18) 3.37(1) 2_646 no
F(13) C(1) 3.385(9) 2_646 no
F(14) F(19) 2.952(9) 4 no
F(14) C(16) 3.19(1) 2_646 no
F(14) C(17) 3.30(1) 2_646 no
F(15) F(19) 3.076(8) 4 no
F(16) C(36) 2.97(1) 2_646 no
F(16) C(35) 3.26(1) 2_646 no
F(17) F(20) 3.37(1) 1_545 no
F(17) C(43) 3.55(2) 3_656 no
F(18) H(6) 2.3961 3_656 no
F(18) H(4) 2.6292 4_454 no
F(18) C(11) 3.36(1) 4_454 no
F(18) C(16) 3.37(1) 3_656 no
F(18) C(41) 3.52(1) 3_656 no
F(18) C(40) 3.55(1) 3_656 no
F(19) H(4) 3.0565 4_454 no
F(19) C(37) 3.33(1) 4_454 no
F(19) C(38) 3.40(1) 4_454 no
N(1) H(1) 2.0449 2_546 no
N(1) N(2) 2.920(8) 2_546 no
N(1) C(26) 3.39(1) 2_546 no
N(2) H(10) 2.8716 2_556 no
N(2) C(26) 3.29(1) 2_556 no
N(2) C(21) 3.32(1) 2_556 no
N(2) C(22) 3.56(1) 2_556 no
N(2) C(25) 3.56(1) 2_556 no
N(2) C(45) 3.58(1) 2_556 no
N(4) C(36) 3.30(1) 2_656 no
C(1) C(25) 3.49(1) 2_546 no
C(2) C(25) 3.44(1) 2_546 no
C(2) C(26) 3.55(1) 2_546 no
C(3) H(1) 2.8565 2_546 no
C(4) H(1) 3.0594 2_546 no
C(6) C(23) 3.46(1) 2_556 no
C(6) C(24) 3.51(1) 2_556 no
C(6) C(22) 3.60(1) 2_556 no
C(11) H(5) 2.8792 2_656 no
C(15) C(34) 3.42(1) 2_646 no
C(20) C(23) 3.59(1) 2_546 no
C(21) H(1) 2.7213 2_546 no
C(23) H(2) 3.0061 2_546 no
C(26) H(1) 2.9870 2_546 no
C(41) C(42) 3.55(2) 3_656 no

loop_
_geom_hbond_atom_site_label_D
_geom_hbond_atom_site_label_H
_geom_hbond_atom_site_label_A
_geom_hbond_distance_DH
_geom_hbond_distance_HA
_geom_hbond_distance_DA
_geom_hbond_angle_DHA
_geom_hbond_site_symmetry_A
N(2) H(1) N(1) 0.95 2.04 2.920(8) 151.5 2_556
N(4) H(9) N(3) 0.98 2.24 2.867(8) 120.3 .

loop_
_geom_torsion_atom_site_label_1
_geom_torsion_atom_site_label_2
_geom_torsion_atom_site_label_3
_geom_torsion_atom_site_label_4
_geom_torsion
_geom_torsion_publ_flag
F(1) C(22) C(21) C(4) -2(1) no
F(1) C(22) C(21) C(26) -179.6(8) no
F(1) C(22) C(23) F(2) 1(1) no
F(1) C(22) C(23) C(24) 179.2(9) no
F(2) C(23) C(22) C(21) 179.9(8) no
F(2) C(23) C(24) F(3) -2(2) no
F(2) C(23) C(24) C(25) 178.6(9) no
F(3) C(24) C(23) C(22) -179.9(9) no
F(3) C(24) C(25) F(4) 2(2) no
F(3) C(24) C(25) C(26) -178.4(8) no
F(4) C(25) C(24) C(23) -178.5(9) no
F(4) C(25) C(26) F(5) 1(1) no
F(4) C(25) C(26) C(21) 178.2(9) no
F(5) C(26) C(21) C(4) -1(1) no
F(5) C(26) C(21) C(22) 177.1(7) no
F(5) C(26) C(25) C(24) -178.6(8) no
F(6) C(28) C(27) C(8) 2(1) no
F(6) C(28) C(27) C(32) 178.1(9) no
F(6) C(28) C(29) F(7) -1(2) no
F(6) C(28) C(29) C(30) -179(1) no
F(7) C(29) C(28) C(27) -180(1) no
F(7) C(29) C(30) F(8) 3(2) no
F(7) C(29) C(30) C(31) 180(1) no
F(8) C(30) C(29) C(28) -179(1) no
F(8) C(30) C(31) F(9) -5(2) no
F(8) C(30) C(31) C(32) -180(1) no
F(9) C(31) C(30) C(29) 179(1) no
F(9) C(31) C(32) F(10) 3(2) no
F(9) C(31) C(32) C(27) -180(1) no
F(10) C(32) C(27) C(8) -3(2) no
F(10) C(32) C(27) C(28) -179.0(9) no
F(10) C(32) C(31) C(30) 178(1) no
F(11) C(34) C(33) C(13) -0(1) no
F(11) C(34) C(33) C(38) -177.1(8) no
F(11) C(34) C(35) F(12) -3(1) no
F(11) C(34) C(35) C(36) 178.8(9) no
F(12) C(35) C(34) C(33) 179.2(8) no
F(12) C(35) C(36) F(13) 3(2) no
F(12) C(35) C(36) C(37) -179.7(9) no
F(13) C(36) C(35) C(34) -179.2(8) no
F(13) C(36) C(37) F(14) -3(2) no
F(13) C(36) C(37) C(38) 178.1(9) no
F(14) C(37) C(36) C(35) 179.6(9) no
F(14) C(37) C(38) F(15) -1(1) no
F(14) C(37) C(38) C(33) -177.8(8) no
F(15) C(38) C(33) C(13) 5(1) no
F(15) C(38) C(33) C(34) -177.9(7) no
F(15) C(38) C(37) C(36) 177.4(9) no
F(16) C(40) C(39) C(18) -4(1) no
F(16) C(40) C(39) C(44) -178.1(8) no
F(16) C(40) C(41) F(17) -1(2) no
F(16) C(40) C(41) C(42) 179(1) no
F(17) C(41) C(40) C(39) 180(1) no
F(17) C(41) C(42) F(18) -1(2) no
F(17) C(41) C(42) C(43) -179(1) no
F(18) C(42) C(41) C(40) 179(1) no
F(18) C(42) C(43) F(19) 2(2) no
F(18) C(42) C(43) C(44) 179.9(9) no
F(19) C(43) C(42) C(41) -179(1) no
F(19) C(43) C(44) F(20) -0(2) no
F(19) C(43) C(44) C(39) 180(1) no
F(20) C(44) C(39) C(18) 4(1) no
F(20) C(44) C(39) C(40) 178.0(9) no
F(20) C(44) C(43) C(42) -178(1) no
O(1) C(2) N(1) C(3) 179.0(7) no
O(1) C(2) C(1) C(18) -4(1) no
O(1) C(2) C(1) C(19) 179.9963 no
N(1) C(2) O(1) C(45) 8(1) no
N(1) C(2) C(1) C(18) 174.8(7) no
N(1) C(2) C(1) C(19) -1.6(9) no
N(1) C(3) C(4) C(5) 162.2(7) no
N(1) C(3) C(4) C(21) -18(1) no
N(1) C(3) C(19) C(1) -1.4(9) no
N(2) C(5) C(4) C(3) 159.1(7) no
N(2) C(5) C(4) C(21) -21(1) no
N(2) C(5) C(20) C(7) -4.3(9) no
N(2) C(6) C(7) C(8) 176.4(7) no
N(2) C(6) C(7) C(20) -2.8(9) no
N(3) C(9) C(8) C(7) 5(1) no
N(3) C(9) C(8) C(27) -173.1(8) no
N(3) C(9) C(10) C(11) -0(1) no
N(3) C(12) C(11) C(10) -1(1) no
N(3) C(12) C(13) C(14) 6(1) no
N(3) C(12) C(13) C(33) -176.9(8) no
N(4) C(14) C(13) C(12) -6(2) no
N(4) C(14) C(13) C(33) 176.5(8) no
N(4) C(14) C(15) C(16) 1(1) no
N(4) C(17) C(16) C(15) 3(1) no
N(4) C(17) C(18) C(1) -3(2) no
N(4) C(17) C(18) C(39) -178.9(8) no
C(1) C(2) O(1) C(45) -173.5(7) no
C(1) C(2) N(1) C(3) 0.7(9) no
C(1) C(18) C(17) C(16) 175.3(8) no
C(1) C(18) C(39) C(40) -109(1) no
C(1) C(18) C(39) C(44) 65(1) no
C(1) C(19) C(3) C(4) 175.4(8) no
C(2) O(1) C(45) C(46) 168.2(9) no
C(2) N(1) C(3) C(4) -176.5(8) no
C(2) N(1) C(3) C(19) 0.4(8) no
C(2) C(1) C(18) C(17) -154.5(8) no
C(2) C(1) C(18) C(39) 22(1) no
C(2) C(1) C(19) C(3) 1.7(8) no
C(3) C(4) C(5) C(20) -16(1) no
C(3) C(4) C(21) C(22) -53(1) no
C(3) C(4) C(21) C(26) 125.4(9) no
C(3) C(19) C(1) C(18) -174.6(8) no
C(4) C(5) N(2) C(6) -173.7(7) no
C(4) C(5) C(20) C(7) 171.5(8) no
C(4) C(21) C(22) C(23) 179.8(8) no
C(4) C(21) C(26) C(25) -178.0(8) no
C(5) N(2) C(6) C(7) 0.2(9) no
C(5) C(4) C(3) C(19) -14(1) no
C(5) C(4) C(21) C(22) 127.4(9) no
C(5) C(4) C(21) C(26) -55(1) no
C(5) C(20) C(7) C(6) 4(1) no
C(5) C(20) C(7) C(8) -174.8(8) no
C(6) N(2) C(5) C(20) 2.5(9) no
C(6) C(7) C(8) C(9) -169.1(8) no
C(6) C(7) C(8) C(27) 9(1) no
C(7) C(8) C(9) C(10) -175.3(8) no
C(7) C(8) C(27) C(28) 67(1) no
C(7) C(8) C(27) C(32) -109(1) no
C(8) C(9) N(3) C(12) 179.6(8) no
C(8) C(9) C(10) C(11) 179.8(8) no
C(8) C(27) C(28) C(29) -178.7(9) no
C(8) C(27) C(32) C(31) -180(1) no
C(9) N(3) C(12) C(11) 0.8(9) no
C(9) N(3) C(12) C(13) -176.9(8) no
C(9) C(8) C(7) C(20) 10(1) no
C(9) C(8) C(27) C(28) -115.2(9) no
C(9) C(8) C(27) C(32) 69(1) no
C(9) C(10) C(11) C(12) 1(1) no
C(10) C(9) N(3) C(12) -0.4(9) no
C(10) C(9) C(8) C(27) 7(1) no
C(10) C(11) C(12) C(13) 176.6(8) no
C(11) C(12) C(13) C(14) -171.5(9) no
C(11) C(12) C(13) C(33) 6(1) no
C(12) C(13) C(14) C(15) 173.7(9) no
C(12) C(13) C(33) C(34) -115.1(9) no
C(12) C(13) C(33) C(38) 62(1) no
C(13) C(14) N(4) C(17) -178.9(8) no
C(13) C(14) C(15) C(16) -179.3(9) no
C(13) C(33) C(34) C(35) 177.5(8) no
C(13) C(33) C(38) C(37) -178.7(9) no
C(14) N(4) C(17) C(16) -2(1) no
C(14) N(4) C(17) C(18) 176.0(9) no
C(14) C(13) C(33) C(34) 63(1) no
C(14) C(13) C(33) C(38) -120.5(9) no
C(14) C(15) C(16) C(17) -2(1) no
C(15) C(14) N(4) C(17) 1(1) no
C(15) C(14) C(13) C(33) -4(1) no
C(15) C(16) C(17) C(18) -175.7(9) no
C(16) C(17) C(18) C(39) -1(1) no
C(17) C(18) C(1) C(19) 21(1) no
C(17) C(18) C(39) C(40) 67(1) no
C(17) C(18) C(39) C(44) -118.8(9) no
C(18) C(39) C(40) C(41) 175.5(9) no
C(18) C(39) C(44) C(43) -176.4(9) no
C(19) C(1) C(18) C(39) -162.9(8) no
C(19) C(3) C(4) C(21) 165.7(8) no
C(20) C(5) C(4) C(21) 164.0(8) no
C(20) C(7) C(8) C(27) -172.3(8) no
C(21) C(22) C(23) C(24) -2(2) no
C(21) C(26) C(25) C(24) -1(2) no
C(22) C(21) C(26) C(25) 0(1) no
C(22) C(23) C(24) C(25) 1(2) no
C(23) C(22) C(21) C(26) 2(1) no
C(23) C(24) C(25) C(26) 1(2) no
C(27) C(28) C(29) C(30) 2(2) no
C(27) C(32) C(31) C(30) -5(2) no
C(28) C(27) C(32) C(31) 4(2) no
C(28) C(29) C(30) C(31) -2(2) no
C(29) C(28) C(27) C(32) -3(2) no
C(29) C(30) C(31) C(32) 4(2) no
C(33) C(34) C(35) C(36) 1(2) no
C(33) C(38) C(37) C(36) 1(2) no
C(34) C(33) C(38) C(37) -2(1) no
C(34) C(35) C(36) C(37) -2(2) no
C(35) C(34) C(33) C(38) 0(1) no
C(35) C(36) C(37) C(38) 1(2) no
C(39) C(40) C(41) C(42) -1(2) no
C(39) C(44) C(43) C(42) 2(2) no
C(40) C(39) C(44) C(43) -2(2) no
C(40) C(41) C(42) C(43) 1(2) no
C(41) C(40) C(39) C(44) 1(2) no
C(41) C(42) C(43) C(44) -2(2) no
